data_1576863
loop_
_publ_author_name
'Reith, Sascha'
'Oberdorf, Kai'
'Mart&#xed;nez, Sebsti&#xe1;n'
'Landgraf, Jann B.'
'Ahrens, Alena'
'Jakobi, Felix'
'Xie, Xiulan'
'Lichtenberg, Crispin'

_publ_section_title
;
 The bismuth phosphanides Bi(PR<sub>2</sub>)<sub>3</sub>: sources of
 phosphanyl radicals, P-inversion, and reversible olefin insertion.
;
_journal_issue 10
_journal_name_full 'Chemical science'
_journal_page_first 5183
_journal_page_last 5191
_journal_paper_doi 10.1039/d5sc07240a
_journal_volume 17
_journal_year 2026
_chemical_formula_moiety 'C27 H57 Bi F3 P3'
_chemical_formula_sum 'C27 H57 Bi F3 P3'
_chemical_formula_weight 740.61
_space_group_crystal_system monoclinic
_space_group_IT_number 14
_space_group_name_Hall '-P 2yn'
_space_group_name_H-M_alt 'P 1 21/n 1'
_atom_sites_solution_hydrogens geom
_atom_sites_solution_primary dual
_atom_sites_solution_secondary difmap
_audit_creation_date 2024-11-06
_audit_creation_method
;
Olex2 1.5
(compiled 2024.02.16 svn.r378c4104 for OlexSys, GUI svn.r6928)
;
_audit_update_record
;
2025-11-11 deposited with the CCDC.	2025-12-22 downloaded from the CCDC.
;
_cell_angle_alpha 90
_cell_angle_beta 100.112(13)
_cell_angle_gamma 90
_cell_formula_units_Z 4
_cell_length_a 10.733(2)
_cell_length_b 16.156(5)
_cell_length_c 19.970(6)
_cell_measurement_reflns_used 9942
_cell_measurement_temperature 180(2)
_cell_measurement_theta_max 26.39
_cell_measurement_theta_min 2.30
_cell_volume 3409.1(16)
_computing_cell_refinement 'Saint+ ver. V8.40A (Bruker AXS)'
_computing_data_collection 'APEX2 ver. 2014.9 (Bruker AXS)'
_computing_data_reduction 'Saint+ ver. V8.40A (Bruker AXS)'
_computing_molecular_graphics 'Olex2 1.5 (Dolomanov et al., 2009)'
_computing_publication_material 'Olex2 1.5 (Dolomanov et al., 2009)'
_computing_structure_refinement 'SHELXL-2018/3 (Sheldrick, 2018)'
_computing_structure_solution 'SHELXT (Sheldrick, 2014)'
_diffrn_ambient_temperature 180(2)
_diffrn_detector 'CMOS area detector (Photon II)'
_diffrn_detector_area_resol_mean 7.5
_diffrn_measured_fraction_theta_full 0.997
_diffrn_measured_fraction_theta_max 0.992
_diffrn_measurement_device_type 'Bruker D8 Quest'
_diffrn_measurement_method '\f and \w scans'
_diffrn_radiation_monochromator 'multi-layer mirror'
_diffrn_radiation_type MoK\a
_diffrn_radiation_wavelength 0.71073
_diffrn_reflns_av_R_equivalents 0.0618
_diffrn_reflns_av_unetI/netI 0.0255
_diffrn_reflns_Laue_measured_fraction_full 0.997
_diffrn_reflns_Laue_measured_fraction_max 0.992
_diffrn_reflns_limit_h_max 13
_diffrn_reflns_limit_h_min -13
_diffrn_reflns_limit_k_max 20
_diffrn_reflns_limit_k_min -20
_diffrn_reflns_limit_l_max 24
_diffrn_reflns_limit_l_min -25
_diffrn_reflns_number 92992
_diffrn_reflns_point_group_measured_fraction_full 0.997
_diffrn_reflns_point_group_measured_fraction_max 0.992
_diffrn_reflns_theta_full 26.000
_diffrn_reflns_theta_max 26.503
_diffrn_reflns_theta_min 2.383
_diffrn_source 'microfocus sealed tube (Incoatec ImS)'
_exptl_absorpt_coefficient_mu 5.342
_exptl_absorpt_correction_T_max 0.2602
_exptl_absorpt_correction_T_min 0.1806
_exptl_absorpt_correction_type multi-scan
_exptl_absorpt_process_details 'SadAbs 2016/2 (Bruker AXS)'
_exptl_crystal_colour orange
_exptl_crystal_colour_primary orange
_exptl_crystal_density_diffrn 1.443
_exptl_crystal_description block
_exptl_crystal_F_000 1496
_exptl_crystal_size_max 0.212
_exptl_crystal_size_mid 0.139
_exptl_crystal_size_min 0.134
_refine_diff_density_max 3.296
_refine_diff_density_min -0.723
_refine_diff_density_rms 0.114
_refine_ls_extinction_method none
_refine_ls_goodness_of_fit_ref 1.087
_refine_ls_hydrogen_treatment constr
_refine_ls_matrix_type full
_refine_ls_number_parameters 327
_refine_ls_number_reflns 7031
_refine_ls_number_restraints 0
_refine_ls_restrained_S_all 1.087
_refine_ls_R_factor_all 0.0484
_refine_ls_R_factor_gt 0.0377
_refine_ls_shift/su_max 0.001
_refine_ls_shift/su_mean 0.000
_refine_ls_structure_factor_coef Fsqd
_refine_ls_weighting_details 'w=1/[\s^2^(Fo^2^)+(0.0336P)^2^+14.7153P] where P=(Fo^2^+2Fc^2^)/3'
_refine_ls_weighting_scheme calc
_refine_ls_wR_factor_gt 0.0864
_refine_ls_wR_factor_ref 0.0908
_reflns_Friedel_coverage 0.000
_reflns_number_gt 5964
_reflns_number_total 7031
_reflns_threshold_expression 'I > 2\s(I)'
_cod_data_source_file d5sc07240a2.cif
_cod_data_source_block KaOb033_JL23_a
_cod_database_code 1576863
_shelx_shelxl_version_number 2018/3
_shelx_space_group_comment
;
The symmetry employed for this shelxl refinement is uniquely defined
by the following loop, which should always be used as a source of
symmetry information in preference to the above space-group names.
They are only intended as comments.
;
_shelx_estimated_absorpt_t_max 0.535
_shelx_estimated_absorpt_t_min 0.397
_olex2_refinement_description
;
1. Others
 Fixed Uiso: H1(0.05) H2A(0.052) H2AB(0.052) H5A(0.11) H5B(0.11) H5C(0.11)
 H6A(0.133) H6B(0.133) H6C(0.133) H7A(0.119) H7B(0.119) H7C(0.119) H9A(0.142)
 H9B(0.142) H9C(0.142) H10A(0.149) H10B(0.149) H10C(0.149) H11A(0.135)
 H11B(0.135) H11C(0.135) H14A(0.082) H14B(0.082) H14C(0.082) H15A(0.079)
 H15B(0.079) H15C(0.079) H16A(0.095) H16B(0.095) H16C(0.095) H18A(0.091)
 H18B(0.091) H18C(0.091) H19A(0.083) H19B(0.083) H19C(0.083) H20A(0.093)
 H20B(0.093) H20C(0.093) H22A(0.116) H22B(0.116) H22C(0.116) H23A(0.121)
 H23B(0.121) H23C(0.121) H24A(0.094) H24B(0.094) H24C(0.094) H26A(0.098)
 H26B(0.098) H26C(0.098) H27A(0.11) H27B(0.11) H27C(0.11) H28A(0.115)
 H28B(0.115) H28C(0.115)
 Fixed X: H1(0.140512) H2A(0.309766) H2AB(0.265671) H5A(0.015999)
 H5B(0.120214) H5C(0.146889) H6A(0.014191) H6B(0.146631) H6C(0.106958)
 H7A(0.34645) H7B(0.317122) H7C(0.345633) H9A(0.096299) H9B(0.082934) H9C(-
 0.00628) H10A(0.365183) H10B(0.311049) H10C(0.325988) H11A(0.224468)
 H11B(0.191028) H11C(0.080056) H14A(0.600779) H14B(0.705088) H14C(0.735707)
 H15A(0.449173) H15B(0.489993) H15C(0.560362) H16A(0.796975) H16B(0.755418)
 H16C(0.696937) H18A(0.81599) H18B(0.75668) H18C(0.812043) H19A(0.572677)
 H19B(0.700554) H19C(0.704889) H20A(0.618214) H20B(0.559202) H20C(0.485021)
 H22A(0.128651) H22B(0.062332) H22C(0.163898) H23A(0.198983) H23B(0.272225)
 H23C(0.126169) H24A(0.3501) H24B(0.393219) H24C(0.433974) H26A(0.287056)
 H26B(0.23988) H26C(0.146377) H27A(-0.020439) H27B(0.047248) H27C(0.00453)
 H28A(0.103818) H28B(0.232929) H28C(0.101745)
 Fixed Y: H1(0.653582) H2A(0.651805) H2AB(0.56034) H5A(0.517971) H5B(0.477909)
 H5C(0.485217) H6A(0.64775) H6B(0.686593) H6C(0.595976) H7A(0.559663)
 H7B(0.551904) H7C(0.640655) H9A(0.874873) H9B(0.796499) H9C(0.804705)
 H10A(0.75095) H10B(0.770347) H10C(0.843478) H11A(0.774592) H11B(0.863509)
 H11C(0.799631) H14A(0.478827) H14B(0.440221) H14C(0.522779) H15A(0.478734)
 H15B(0.525565) H15C(0.442028) H16A(0.588476) H16B(0.512512) H16C(0.602552)
 H18A(0.669616) H18B(0.741949) H18C(0.762459) H19A(0.655926) H19B(0.613064)
 H19C(0.703315) H20A(0.823154) H20B(0.814159) H20C(0.77769) H22A(0.506667)
 H22B(0.578441) H22C(0.518754) H23A(0.612717) H23B(0.693443) H23C(0.68044)
 H24A(0.518036) H24B(0.527035) H24C(0.595561) H26A(0.8416) H26B(0.769025)
 H26C(0.843385) H27A(0.765568) H27B(0.681756) H27C(0.693144) H28A(0.793326)
 H28B(0.838632) H28C(0.868361)
 Fixed Z: H1(0.715539) H2A(0.812422) H2AB(0.827278) H5A(0.907263)
 H5B(0.965375) H5C(0.88923) H6A(0.977258) H6B(1.012639) H6C(1.033532)
 H7A(0.933001) H7B(1.008602) H7C(0.979059) H9A(0.905313) H9B(0.952546)
 H9C(0.879711) H10A(0.889726) H10B(0.957796) H10C(0.905736) H11A(0.77744)
 H11B(0.804852) H11C(0.776957) H14A(0.693926) H14B(0.752762) H14C(0.714437)
 H15A(0.778969) H15B(0.850052) H15C(0.835055) H16A(0.824696) H16B(0.867268)
 H16C(0.874335) H18A(0.748922) H18B(0.788189) H18C(0.720691) H19A(0.604509)
 H19B(0.641899) H19C(0.609358) H20A(0.66013) H20B(0.728005) H20C(0.657674)
 H22A(0.463414) H22B(0.499804) H22C(0.544061) H23A(0.385454) H23B(0.417958)
 H23C(0.42258) H24A(0.449035) H24B(0.529579) H24C(0.479726) H26A(0.627628)
 H26B(0.671669) H26C(0.643999) H27A(0.58182) H27B(0.611485) H27C(0.531124)
 H28A(0.469378) H28B(0.501846) H28C(0.521488)
;
_olex2_submission_special_instructions 'No special instructions were received'

loop_
_space_group_symop_operation_xyz
'x, y, z'
'-x+1/2, y+1/2, -z+1/2'
'-x, -y, -z'
'x-1/2, -y-1/2, z-1/2'

loop_
_atom_site_label
_atom_site_type_symbol
_atom_site_fract_x
_atom_site_fract_y
_atom_site_fract_z
_atom_site_U_iso_or_equiv
_atom_site_adp_type
_atom_site_occupancy
_atom_site_site_symmetry_order
_atom_site_calc_flag
_atom_site_refinement_flags_posn
_atom_site_refinement_flags_adp
_atom_site_refinement_flags_occupancy
_atom_site_disorder_assembly
_atom_site_disorder_group
Bi1_1 Bi 0.34533(2) 0.57865(2) 0.66496(2) 0.03191(7) Uani 1 1 d . . . . .
C1_1 C 0.1872(5) 0.6022(4) 0.7329(3) 0.0419(14) Uani 1 1 d . . . . .
H1_1 H 0.140512 0.653582 0.715539 0.050 Uiso 1 1 calc R U . . .
P2_1 P 0.53570(13) 0.64552(10) 0.75315(7) 0.0356(3) Uani 1 1 d . . . . .
C2_1 C 0.2356(6) 0.6144(4) 0.8074(3) 0.0433(14) Uani 1 1 d . . . . .
H2A_1 H 0.309766 0.651805 0.812422 0.052 Uiso 1 1 calc R U . . .
H2AB_1 H 0.265671 0.560340 0.827278 0.052 Uiso 1 1 calc R U . . .
P3_1 P 0.30023(14) 0.68602(11) 0.56068(8) 0.0415(4) Uani 1 1 d . . . . .
P1_1 P 0.11995(13) 0.65806(10) 0.85876(8) 0.0376(3) Uani 1 1 d . . . . .
C3_2 C 0.0980(5) 0.5315(4) 0.7171(3) 0.0437(14) Uani 1 1 d . . . . .
F1_2 F 0.1530(4) 0.4594(3) 0.7417(3) 0.0752(13) Uani 1 1 d . . . . .
F2_2 F -0.0045(4) 0.5331(3) 0.7460(2) 0.0782(14) Uani 1 1 d . . . . .
F3_2 F 0.0596(4) 0.5183(3) 0.6516(2) 0.0782(14) Uani 1 1 d . . . . .
C4_3 C 0.1663(7) 0.5981(4) 0.9406(3) 0.0509(16) Uani 1 1 d . . . . .
C5_3 C 0.1070(9) 0.5119(5) 0.9241(4) 0.073(2) Uani 1 1 d . . . . .
H5A_3 H 0.015999 0.517971 0.907263 0.110 Uiso 1 1 calc R U . . .
H5B_3 H 0.120214 0.477909 0.965375 0.110 Uiso 1 1 calc R U . . .
H5C_3 H 0.146889 0.485217 0.889230 0.110 Uiso 1 1 calc R U . . .
C6_3 C 0.1029(10) 0.6354(6) 0.9959(4) 0.088(3) Uani 1 1 d . . . . .
H6A_3 H 0.014191 0.647750 0.977258 0.133 Uiso 1 1 calc R U . . .
H6B_3 H 0.146631 0.686593 1.012639 0.133 Uiso 1 1 calc R U . . .
H6C_3 H 0.106958 0.595976 1.033532 0.133 Uiso 1 1 calc R U . . .
C7_3 C 0.3062(8) 0.5866(6) 0.9677(4) 0.079(3) Uani 1 1 d . . . . .
H7A_3 H 0.346450 0.559663 0.933001 0.119 Uiso 1 1 calc R U . . .
H7B_3 H 0.317122 0.551904 1.008602 0.119 Uiso 1 1 calc R U . . .
H7C_3 H 0.345633 0.640655 0.979059 0.119 Uiso 1 1 calc R U . . .
C8_4 C 0.1755(6) 0.7691(4) 0.8733(3) 0.0464(15) Uani 1 1 d . . . . .
C9_4 C 0.0786(10) 0.8154(5) 0.9056(5) 0.095(3) Uani 1 1 d . . . . .
H9A_4 H 0.096299 0.874873 0.905313 0.142 Uiso 1 1 calc R U . . .
H9B_4 H 0.082934 0.796499 0.952546 0.142 Uiso 1 1 calc R U . . .
H9C_4 H -0.006280 0.804705 0.879711 0.142 Uiso 1 1 calc R U . . .
C10_4 C 0.3053(9) 0.7848(6) 0.9097(6) 0.099(3) Uani 1 1 d . . . . .
H10A_4 H 0.365183 0.750950 0.889726 0.149 Uiso 1 1 calc R U . . .
H10B_4 H 0.311049 0.770347 0.957796 0.149 Uiso 1 1 calc R U . . .
H10C_4 H 0.325988 0.843478 0.905736 0.149 Uiso 1 1 calc R U . . .
C11_4 C 0.1670(10) 0.8049(5) 0.8017(4) 0.090(3) Uani 1 1 d . . . . .
H11A_4 H 0.224468 0.774592 0.777440 0.135 Uiso 1 1 calc R U . . .
H11B_4 H 0.191028 0.863509 0.804852 0.135 Uiso 1 1 calc R U . . .
H11C_4 H 0.080056 0.799631 0.776957 0.135 Uiso 1 1 calc R U . . .
C13_5 C 0.6180(5) 0.5438(4) 0.7843(3) 0.0391(13) Uani 1 1 d . . . . .
C14_5 C 0.6695(6) 0.4918(4) 0.7317(4) 0.0546(17) Uani 1 1 d . . . . .
H14A_5 H 0.600779 0.478827 0.693926 0.082 Uiso 1 1 calc R U . . .
H14B_5 H 0.705088 0.440221 0.752762 0.082 Uiso 1 1 calc R U . . .
H14C_5 H 0.735707 0.522779 0.714437 0.082 Uiso 1 1 calc R U . . .
C15_5 C 0.5205(6) 0.4929(5) 0.8149(3) 0.0530(17) Uani 1 1 d . . . . .
H15A_5 H 0.449173 0.478734 0.778969 0.079 Uiso 1 1 calc R U . . .
H15B_5 H 0.489993 0.525565 0.850052 0.079 Uiso 1 1 calc R U . . .
H15C_5 H 0.560362 0.442028 0.835055 0.079 Uiso 1 1 calc R U . . .
C16_5 C 0.7267(7) 0.5636(5) 0.8429(4) 0.063(2) Uani 1 1 d . . . . .
H16A_5 H 0.796975 0.588476 0.824696 0.095 Uiso 1 1 calc R U . . .
H16B_5 H 0.755418 0.512512 0.867268 0.095 Uiso 1 1 calc R U . . .
H16C_5 H 0.696937 0.602552 0.874335 0.095 Uiso 1 1 calc R U . . .
C17_6 C 0.6371(5) 0.7047(4) 0.7004(3) 0.0412(14) Uani 1 1 d . . . . .
C18_6 C 0.7671(6) 0.7212(5) 0.7434(4) 0.0606(19) Uani 1 1 d . . . . .
H18A_6 H 0.815990 0.669616 0.748922 0.091 Uiso 1 1 calc R U . . .
H18B_6 H 0.756680 0.741949 0.788189 0.091 Uiso 1 1 calc R U . . .
H18C_6 H 0.812043 0.762459 0.720691 0.091 Uiso 1 1 calc R U . . .
C19_6 C 0.6554(7) 0.6658(5) 0.6330(3) 0.0554(17) Uani 1 1 d . . . . .
H19A_6 H 0.572677 0.655926 0.604509 0.083 Uiso 1 1 calc R U . . .
H19B_6 H 0.700554 0.613064 0.641899 0.083 Uiso 1 1 calc R U . . .
H19C_6 H 0.704889 0.703315 0.609358 0.083 Uiso 1 1 calc R U . . .
C20_6 C 0.5688(7) 0.7873(4) 0.6852(4) 0.062(2) Uani 1 1 d . . . . .
H20A_6 H 0.618214 0.823154 0.660130 0.093 Uiso 1 1 calc R U . . .
H20B_6 H 0.559202 0.814159 0.728005 0.093 Uiso 1 1 calc R U . . .
H20C_6 H 0.485021 0.777690 0.657674 0.093 Uiso 1 1 calc R U . . .
C21_7 C 0.2457(7) 0.6064(5) 0.4908(3) 0.0520(16) Uani 1 1 d . . . . .
C22_7 C 0.1409(8) 0.5474(6) 0.5004(4) 0.077(3) Uani 1 1 d . . . . .
H22A_7 H 0.128651 0.506667 0.463414 0.116 Uiso 1 1 calc R U . . .
H22B_7 H 0.062332 0.578441 0.499804 0.116 Uiso 1 1 calc R U . . .
H22C_7 H 0.163898 0.518754 0.544061 0.116 Uiso 1 1 calc R U . . .
C23_7 C 0.2073(9) 0.6524(6) 0.4231(4) 0.081(3) Uani 1 1 d . . . . .
H23A_7 H 0.198983 0.612717 0.385454 0.121 Uiso 1 1 calc R U . . .
H23B_7 H 0.272225 0.693443 0.417958 0.121 Uiso 1 1 calc R U . . .
H23C_7 H 0.126169 0.680440 0.422580 0.121 Uiso 1 1 calc R U . . .
C24_7 C 0.3667(7) 0.5573(5) 0.4869(4) 0.062(2) Uani 1 1 d . . . . .
H24A_7 H 0.350100 0.518036 0.449035 0.094 Uiso 1 1 calc R U . . .
H24B_7 H 0.393219 0.527035 0.529579 0.094 Uiso 1 1 calc R U . . .
H24C_7 H 0.433974 0.595561 0.479726 0.094 Uiso 1 1 calc R U . . .
C25_8 C 0.1678(6) 0.7593(5) 0.5695(4) 0.0547(17) Uani 1 1 d . . . . .
C26_8 C 0.2144(8) 0.8076(5) 0.6339(4) 0.065(2) Uani 1 1 d . . . . .
H26A_8 H 0.287056 0.841600 0.627628 0.098 Uiso 1 1 calc R U . . .
H26B_8 H 0.239880 0.769025 0.671669 0.098 Uiso 1 1 calc R U . . .
H26C_8 H 0.146377 0.843385 0.643999 0.098 Uiso 1 1 calc R U . . .
C27_8 C 0.0380(7) 0.7215(6) 0.5739(4) 0.074(2) Uani 1 1 d . . . . .
H27A_8 H -0.020439 0.765568 0.581820 0.110 Uiso 1 1 calc R U . . .
H27B_8 H 0.047248 0.681756 0.611485 0.110 Uiso 1 1 calc R U . . .
H27C_8 H 0.004530 0.693144 0.531124 0.110 Uiso 1 1 calc R U . . .
C28_8 C 0.1500(8) 0.8204(5) 0.5102(4) 0.077(2) Uani 1 1 d . . . . .
H28A_8 H 0.103818 0.793326 0.469378 0.115 Uiso 1 1 calc R U . . .
H28B_8 H 0.232929 0.838632 0.501846 0.115 Uiso 1 1 calc R U . . .
H28C_8 H 0.101745 0.868361 0.521488 0.115 Uiso 1 1 calc R U . . .

loop_
_atom_site_aniso_label
_atom_site_aniso_U_11
_atom_site_aniso_U_22
_atom_site_aniso_U_33
_atom_site_aniso_U_23
_atom_site_aniso_U_13
_atom_site_aniso_U_12
Bi1_1 0.02821(10) 0.03669(12) 0.02990(11) -0.00003(9) 0.00258(7) -0.00179(9)
C1_1 0.029(3) 0.057(4) 0.041(3) -0.008(3) 0.008(2) -0.007(3)
P2_1 0.0278(7) 0.0451(9) 0.0328(7) -0.0038(6) 0.0023(6) -0.0013(6)
C2_1 0.035(3) 0.052(4) 0.044(3) -0.005(3) 0.010(3) 0.001(3)
P3_1 0.0336(7) 0.0515(9) 0.0367(8) 0.0083(7) -0.0010(6) -0.0052(7)
P1_1 0.0304(7) 0.0444(9) 0.0391(8) -0.0014(7) 0.0086(6) -0.0009(6)
C3_2 0.034(3) 0.053(4) 0.046(3) -0.007(3) 0.011(3) -0.008(3)
F1_2 0.079(3) 0.052(3) 0.096(3) 0.001(2) 0.021(3) -0.015(2)
F2_2 0.044(2) 0.108(4) 0.089(3) -0.038(3) 0.028(2) -0.033(2)
F3_2 0.064(3) 0.116(4) 0.052(2) -0.020(2) 0.002(2) -0.047(3)
C4_3 0.053(4) 0.058(4) 0.043(3) 0.006(3) 0.012(3) -0.006(3)
C5_3 0.093(6) 0.046(4) 0.080(6) 0.015(4) 0.015(5) -0.004(4)
C6_3 0.128(8) 0.086(7) 0.065(5) 0.009(5) 0.054(6) 0.003(6)
C7_3 0.074(5) 0.105(7) 0.052(4) 0.024(5) -0.005(4) -0.003(5)
C8_4 0.055(4) 0.051(4) 0.032(3) -0.003(3) 0.004(3) -0.004(3)
C9_4 0.133(9) 0.054(5) 0.115(8) -0.013(5) 0.071(7) 0.012(5)
C10_4 0.077(6) 0.066(6) 0.145(9) -0.027(6) -0.008(6) -0.023(5)
C11_4 0.137(9) 0.059(5) 0.064(5) 0.018(4) -0.008(5) -0.026(5)
C13_5 0.026(3) 0.053(4) 0.037(3) 0.010(3) 0.002(2) 0.004(2)
C14_5 0.048(4) 0.051(4) 0.065(4) 0.008(3) 0.012(3) 0.012(3)
C15_5 0.039(3) 0.067(5) 0.052(4) 0.022(3) 0.004(3) 0.003(3)
C16_5 0.044(4) 0.086(6) 0.054(4) 0.015(4) -0.007(3) 0.000(4)
C17_6 0.034(3) 0.043(3) 0.044(3) 0.001(3) 0.002(2) -0.009(3)
C18_6 0.041(4) 0.070(5) 0.066(4) 0.004(4) -0.004(3) -0.021(3)
C19_6 0.051(4) 0.065(5) 0.053(4) 0.009(3) 0.016(3) -0.009(3)
C20_6 0.057(4) 0.043(4) 0.079(5) 0.008(4) -0.006(4) -0.008(3)
C21_7 0.054(4) 0.063(4) 0.037(3) -0.001(3) 0.005(3) -0.010(3)
C22_7 0.071(5) 0.109(7) 0.048(4) -0.013(4) -0.002(4) -0.045(5)
C23_7 0.089(6) 0.112(7) 0.035(4) 0.006(4) -0.005(4) -0.001(5)
C24_7 0.072(5) 0.073(5) 0.044(4) -0.007(3) 0.014(3) -0.013(4)
C25_8 0.048(4) 0.060(4) 0.056(4) 0.021(3) 0.006(3) 0.013(3)
C26_8 0.076(5) 0.057(5) 0.066(5) 0.013(4) 0.021(4) 0.026(4)
C27_8 0.044(4) 0.093(6) 0.082(6) 0.033(5) 0.007(4) 0.016(4)
C28_8 0.078(5) 0.080(6) 0.069(5) 0.036(5) 0.007(4) 0.015(5)

loop_
_atom_type_symbol
_atom_type_description
_atom_type_scat_dispersion_real
_atom_type_scat_dispersion_imag
_atom_type_scat_source
C C 0.0033 0.0016 'International Tables Vol C Tables 4.2.6.8 and 6.1.1.4'
H H 0.0000 0.0000 'International Tables Vol C Tables 4.2.6.8 and 6.1.1.4'
F F 0.0171 0.0103 'International Tables Vol C Tables 4.2.6.8 and 6.1.1.4'
P P 0.1023 0.0942 'International Tables Vol C Tables 4.2.6.8 and 6.1.1.4'
Bi Bi -4.1077 10.2566 'International Tables Vol C Tables 4.2.6.8 and 6.1.1.4'

loop_
_exptl_crystal_face_index_h
_exptl_crystal_face_index_k
_exptl_crystal_face_index_l
_exptl_crystal_face_perp_dist
0.00 1.00 1.00 0.0540
1.00 -1.00 0.00 0.0840
-1.00 1.00 0.00 0.0660
1.00 0.00 1.00 0.0300
-1.00 0.00 -1.00 0.0480
-1.00 1.00 -1.00 0.0430
1.00 -1.00 1.00 0.0690
0.00 1.00 0.00 0.0600
0.00 -1.00 0.00 0.1060
0.00 0.00 1.00 0.0500
0.00 0.00 -1.00 0.0670
1.00 1.00 -1.00 0.0710
-1.00 -1.00 1.00 0.1090
1.00 1.00 1.00 0.0530
1.00 0.00 -1.00 0.0790
-1.00 0.00 1.00 0.0700

loop_
_geom_angle_atom_site_label_1
_geom_angle_atom_site_label_2
_geom_angle_atom_site_label_3
_geom_angle
_geom_angle_site_symmetry_1
_geom_angle_site_symmetry_3
_geom_angle_publ_flag
C1_1 Bi1_1 P2_1 95.66(14) . . ?
C1_1 Bi1_1 P3_1 106.79(17) . . ?
P2_1 Bi1_1 P3_1 105.18(5) . . ?
Bi1_1 C1_1 H1_1 107.4 . . ?
C2_1 C1_1 Bi1_1 115.4(4) . . ?
C2_1 C1_1 H1_1 107.4 . . ?
C3_2 C1_1 Bi1_1 104.7(4) . . ?
C3_2 C1_1 H1_1 107.4 . . ?
C3_2 C1_1 C2_1 114.1(5) . . ?
C13_5 P2_1 Bi1_1 97.04(19) . . ?
C17_6 P2_1 Bi1_1 106.45(18) . . ?
C17_6 P2_1 C13_5 109.6(3) . . ?
C1_1 C2_1 H2A_1 108.2 . . ?
C1_1 C2_1 H2AB_1 108.2 . . ?
C1_1 C2_1 P1_1 116.3(4) . . ?
H2A_1 C2_1 H2AB_1 107.4 . . ?
P1_1 C2_1 H2A_1 108.2 . . ?
P1_1 C2_1 H2AB_1 108.2 . . ?
C21_7 P3_1 Bi1_1 97.0(2) . . ?
C25_8 P3_1 Bi1_1 111.7(2) . . ?
C25_8 P3_1 C21_7 110.6(3) . . ?
C2_1 P1_1 C4_3 100.4(3) . . ?
C2_1 P1_1 C8_4 102.6(3) . . ?
C4_3 P1_1 C8_4 109.0(3) . . ?
F1_2 C3_2 C1_1 111.1(5) . . ?
F2_2 C3_2 C1_1 116.3(5) . . ?
F2_2 C3_2 F1_2 101.6(5) . . ?
F3_2 C3_2 C1_1 114.3(5) . . ?
F3_2 C3_2 F1_2 105.1(5) . . ?
F3_2 C3_2 F2_2 107.2(5) . . ?
C5_3 C4_3 P1_1 104.0(5) . . ?
C6_3 C4_3 P1_1 109.9(5) . . ?
C6_3 C4_3 C5_3 107.0(7) . . ?
C7_3 C4_3 P1_1 117.8(5) . . ?
C7_3 C4_3 C5_3 108.2(7) . . ?
C7_3 C4_3 C6_3 109.3(7) . . ?
C4_3 C5_3 H5A_3 109.5 . . ?
C4_3 C5_3 H5B_3 109.5 . . ?
C4_3 C5_3 H5C_3 109.5 . . ?
H5A_3 C5_3 H5B_3 109.5 . . ?
H5A_3 C5_3 H5C_3 109.5 . . ?
H5B_3 C5_3 H5C_3 109.5 . . ?
C4_3 C6_3 H6A_3 109.5 . . ?
C4_3 C6_3 H6B_3 109.5 . . ?
C4_3 C6_3 H6C_3 109.5 . . ?
H6A_3 C6_3 H6B_3 109.5 . . ?
H6A_3 C6_3 H6C_3 109.5 . . ?
H6B_3 C6_3 H6C_3 109.5 . . ?
C4_3 C7_3 H7A_3 109.5 . . ?
C4_3 C7_3 H7B_3 109.5 . . ?
C4_3 C7_3 H7C_3 109.5 . . ?
H7A_3 C7_3 H7B_3 109.5 . . ?
H7A_3 C7_3 H7C_3 109.5 . . ?
H7B_3 C7_3 H7C_3 109.5 . . ?
C9_4 C8_4 P1_1 108.1(5) . . ?
C9_4 C8_4 C11_4 106.2(7) . . ?
C10_4 C8_4 P1_1 118.8(6) . . ?
C10_4 C8_4 C9_4 111.4(7) . . ?
C10_4 C8_4 C11_4 107.0(7) . . ?
C11_4 C8_4 P1_1 104.4(5) . . ?
C8_4 C9_4 H9A_4 109.5 . . ?
C8_4 C9_4 H9B_4 109.5 . . ?
C8_4 C9_4 H9C_4 109.5 . . ?
H9A_4 C9_4 H9B_4 109.5 . . ?
H9A_4 C9_4 H9C_4 109.5 . . ?
H9B_4 C9_4 H9C_4 109.5 . . ?
C8_4 C10_4 H10A_4 109.5 . . ?
C8_4 C10_4 H10B_4 109.5 . . ?
C8_4 C10_4 H10C_4 109.5 . . ?
H10A_4 C10_4 H10B_4 109.5 . . ?
H10A_4 C10_4 H10C_4 109.5 . . ?
H10B_4 C10_4 H10C_4 109.5 . . ?
C8_4 C11_4 H11A_4 109.5 . . ?
C8_4 C11_4 H11B_4 109.5 . . ?
C8_4 C11_4 H11C_4 109.5 . . ?
H11A_4 C11_4 H11B_4 109.5 . . ?
H11A_4 C11_4 H11C_4 109.5 . . ?
H11B_4 C11_4 H11C_4 109.5 . . ?
C14_5 C13_5 P2_1 116.8(4) . . ?
C14_5 C13_5 C15_5 109.5(6) . . ?
C14_5 C13_5 C16_5 108.9(5) . . ?
C15_5 C13_5 P2_1 106.2(4) . . ?
C16_5 C13_5 P2_1 108.3(5) . . ?
C16_5 C13_5 C15_5 106.7(5) . . ?
C13_5 C14_5 H14A_5 109.5 . . ?
C13_5 C14_5 H14B_5 109.5 . . ?
C13_5 C14_5 H14C_5 109.5 . . ?
H14A_5 C14_5 H14B_5 109.5 . . ?
H14A_5 C14_5 H14C_5 109.5 . . ?
H14B_5 C14_5 H14C_5 109.5 . . ?
C13_5 C15_5 H15A_5 109.5 . . ?
C13_5 C15_5 H15B_5 109.5 . . ?
C13_5 C15_5 H15C_5 109.5 . . ?
H15A_5 C15_5 H15B_5 109.5 . . ?
H15A_5 C15_5 H15C_5 109.5 . . ?
H15B_5 C15_5 H15C_5 109.5 . . ?
C13_5 C16_5 H16A_5 109.5 . . ?
C13_5 C16_5 H16B_5 109.5 . . ?
C13_5 C16_5 H16C_5 109.5 . . ?
H16A_5 C16_5 H16B_5 109.5 . . ?
H16A_5 C16_5 H16C_5 109.5 . . ?
H16B_5 C16_5 H16C_5 109.5 . . ?
C18_6 C17_6 P2_1 109.3(4) . . ?
C18_6 C17_6 C19_6 108.7(5) . . ?
C19_6 C17_6 P2_1 117.1(4) . . ?
C20_6 C17_6 P2_1 104.4(4) . . ?
C20_6 C17_6 C18_6 108.6(5) . . ?
C20_6 C17_6 C19_6 108.4(6) . . ?
C17_6 C18_6 H18A_6 109.5 . . ?
C17_6 C18_6 H18B_6 109.5 . . ?
C17_6 C18_6 H18C_6 109.5 . . ?
H18A_6 C18_6 H18B_6 109.5 . . ?
H18A_6 C18_6 H18C_6 109.5 . . ?
H18B_6 C18_6 H18C_6 109.5 . . ?
C17_6 C19_6 H19A_6 109.5 . . ?
C17_6 C19_6 H19B_6 109.5 . . ?
C17_6 C19_6 H19C_6 109.5 . . ?
H19A_6 C19_6 H19B_6 109.5 . . ?
H19A_6 C19_6 H19C_6 109.5 . . ?
H19B_6 C19_6 H19C_6 109.5 . . ?
C17_6 C20_6 H20A_6 109.5 . . ?
C17_6 C20_6 H20B_6 109.5 . . ?
C17_6 C20_6 H20C_6 109.5 . . ?
H20A_6 C20_6 H20B_6 109.5 . . ?
H20A_6 C20_6 H20C_6 109.5 . . ?
H20B_6 C20_6 H20C_6 109.5 . . ?
C22_7 C21_7 P3_1 118.1(5) . . ?
C22_7 C21_7 C23_7 109.0(6) . . ?
C22_7 C21_7 C24_7 109.6(7) . . ?
C23_7 C21_7 P3_1 108.5(5) . . ?
C24_7 C21_7 P3_1 103.4(4) . . ?
C24_7 C21_7 C23_7 107.7(6) . . ?
C21_7 C22_7 H22A_7 109.5 . . ?
C21_7 C22_7 H22B_7 109.5 . . ?
C21_7 C22_7 H22C_7 109.5 . . ?
H22A_7 C22_7 H22B_7 109.5 . . ?
H22A_7 C22_7 H22C_7 109.5 . . ?
H22B_7 C22_7 H22C_7 109.5 . . ?
C21_7 C23_7 H23A_7 109.5 . . ?
C21_7 C23_7 H23B_7 109.5 . . ?
C21_7 C23_7 H23C_7 109.5 . . ?
H23A_7 C23_7 H23B_7 109.5 . . ?
H23A_7 C23_7 H23C_7 109.5 . . ?
H23B_7 C23_7 H23C_7 109.5 . . ?
C21_7 C24_7 H24A_7 109.5 . . ?
C21_7 C24_7 H24B_7 109.5 . . ?
C21_7 C24_7 H24C_7 109.5 . . ?
H24A_7 C24_7 H24B_7 109.5 . . ?
H24A_7 C24_7 H24C_7 109.5 . . ?
H24B_7 C24_7 H24C_7 109.5 . . ?
C26_8 C25_8 P3_1 105.2(5) . . ?
C26_8 C25_8 C27_8 108.9(7) . . ?
C26_8 C25_8 C28_8 107.6(7) . . ?
C27_8 C25_8 P3_1 117.6(5) . . ?
C28_8 C25_8 P3_1 109.2(5) . . ?
C28_8 C25_8 C27_8 108.0(6) . . ?
C25_8 C26_8 H26A_8 109.5 . . ?
C25_8 C26_8 H26B_8 109.5 . . ?
C25_8 C26_8 H26C_8 109.5 . . ?
H26A_8 C26_8 H26B_8 109.5 . . ?
H26A_8 C26_8 H26C_8 109.5 . . ?
H26B_8 C26_8 H26C_8 109.5 . . ?
C25_8 C27_8 H27A_8 109.5 . . ?
C25_8 C27_8 H27B_8 109.5 . . ?
C25_8 C27_8 H27C_8 109.5 . . ?
H27A_8 C27_8 H27B_8 109.5 . . ?
H27A_8 C27_8 H27C_8 109.5 . . ?
H27B_8 C27_8 H27C_8 109.5 . . ?
C25_8 C28_8 H28A_8 109.5 . . ?
C25_8 C28_8 H28B_8 109.5 . . ?
C25_8 C28_8 H28C_8 109.5 . . ?
H28A_8 C28_8 H28B_8 109.5 . . ?
H28A_8 C28_8 H28C_8 109.5 . . ?
H28B_8 C28_8 H28C_8 109.5 . . ?

loop_
_geom_bond_atom_site_label_1
_geom_bond_atom_site_label_2
_geom_bond_distance
_geom_bond_site_symmetry_2
_geom_bond_publ_flag
Bi1_1 C1_1 2.382(6) . ?
Bi1_1 P2_1 2.6796(15) . ?
Bi1_1 P3_1 2.6881(16) . ?
C1_1 H1_1 1.0000 . ?
C1_1 C2_1 1.501(8) . ?
C1_1 C3_2 1.488(8) . ?
P2_1 C13_5 1.917(6) . ?
P2_1 C17_6 1.900(6) . ?
C2_1 H2A_1 0.9900 . ?
C2_1 H2AB_1 0.9900 . ?
C2_1 P1_1 1.880(6) . ?
P3_1 C21_7 1.912(7) . ?
P3_1 C25_8 1.882(7) . ?
P1_1 C4_3 1.890(7) . ?
P1_1 C8_4 1.897(7) . ?
C3_2 F1_2 1.358(8) . ?
C3_2 F2_2 1.330(7) . ?
C3_2 F3_2 1.317(7) . ?
C4_3 C5_3 1.542(10) . ?
C4_3 C6_3 1.521(10) . ?
C4_3 C7_3 1.516(11) . ?
C5_3 H5A_3 0.9800 . ?
C5_3 H5B_3 0.9800 . ?
C5_3 H5C_3 0.9800 . ?
C6_3 H6A_3 0.9800 . ?
C6_3 H6B_3 0.9800 . ?
C6_3 H6C_3 0.9800 . ?
C7_3 H7A_3 0.9800 . ?
C7_3 H7B_3 0.9800 . ?
C7_3 H7C_3 0.9800 . ?
C8_4 C9_4 1.514(10) . ?
C8_4 C10_4 1.476(10) . ?
C8_4 C11_4 1.529(10) . ?
C9_4 H9A_4 0.9800 . ?
C9_4 H9B_4 0.9800 . ?
C9_4 H9C_4 0.9800 . ?
C10_4 H10A_4 0.9800 . ?
C10_4 H10B_4 0.9800 . ?
C10_4 H10C_4 0.9800 . ?
C11_4 H11A_4 0.9800 . ?
C11_4 H11B_4 0.9800 . ?
C11_4 H11C_4 0.9800 . ?
C13_5 C14_5 1.523(9) . ?
C13_5 C15_5 1.539(8) . ?
C13_5 C16_5 1.534(9) . ?
C14_5 H14A_5 0.9800 . ?
C14_5 H14B_5 0.9800 . ?
C14_5 H14C_5 0.9800 . ?
C15_5 H15A_5 0.9800 . ?
C15_5 H15B_5 0.9800 . ?
C15_5 H15C_5 0.9800 . ?
C16_5 H16A_5 0.9800 . ?
C16_5 H16B_5 0.9800 . ?
C16_5 H16C_5 0.9800 . ?
C17_6 C18_6 1.529(8) . ?
C17_6 C19_6 1.529(9) . ?
C17_6 C20_6 1.528(9) . ?
C18_6 H18A_6 0.9800 . ?
C18_6 H18B_6 0.9800 . ?
C18_6 H18C_6 0.9800 . ?
C19_6 H19A_6 0.9800 . ?
C19_6 H19B_6 0.9800 . ?
C19_6 H19C_6 0.9800 . ?
C20_6 H20A_6 0.9800 . ?
C20_6 H20B_6 0.9800 . ?
C20_6 H20C_6 0.9800 . ?
C21_7 C22_7 1.512(10) . ?
C21_7 C23_7 1.535(10) . ?
C21_7 C24_7 1.535(10) . ?
C22_7 H22A_7 0.9800 . ?
C22_7 H22B_7 0.9800 . ?
C22_7 H22C_7 0.9800 . ?
C23_7 H23A_7 0.9800 . ?
C23_7 H23B_7 0.9800 . ?
C23_7 H23C_7 0.9800 . ?
C24_7 H24A_7 0.9800 . ?
C24_7 H24B_7 0.9800 . ?
C24_7 H24C_7 0.9800 . ?
C25_8 C26_8 1.512(11) . ?
C25_8 C27_8 1.537(10) . ?
C25_8 C28_8 1.526(9) . ?
C26_8 H26A_8 0.9800 . ?
C26_8 H26B_8 0.9800 . ?
C26_8 H26C_8 0.9800 . ?
C27_8 H27A_8 0.9800 . ?
C27_8 H27B_8 0.9800 . ?
C27_8 H27C_8 0.9800 . ?
C28_8 H28A_8 0.9800 . ?
C28_8 H28B_8 0.9800 . ?
C28_8 H28C_8 0.9800 . ?
